data_7017890
loop_
_publ_author_name
'Harben, Spencer M.'
'Mosselmans, J Frederick W'
'Ryan, \'Aine T'
'Whitwood, Adrian C.'
'Walton, Paul H.'

_publ_section_title
;
 Polymer imprinting with iron-oxo-hydroxo clusters:
 [Fe6O2(OH)2(O2CC(Cl)=CH2)12(H2O)2], [Fe6O2(OH)2(O2C-Ph-(CH)=CH2)12(H2O)2]
 and [{Fe(O2CC(Cl)=CH2)(OMe)2}10].
;
_journal_issue 1
_journal_name_full 'Dalton transactions (Cambridge, England : 2003)'
_journal_page_first 208
_journal_page_last 218
_journal_paper_doi 10.1039/c1dt11614b
_journal_volume 41
_journal_year 2012
_chemical_formula_moiety 'C36 H30 Cl12 Fe6 O30'
_chemical_formula_sum 'C36 H30 Cl12 Fe6 O30'
_chemical_formula_weight 1703.10
_chemical_name_systematic
;
?
;
_space_group_crystal_system triclinic
_space_group_IT_number 2
_space_group_name_Hall '-P 1'
_space_group_name_H-M_alt 'P -1'
_symmetry_space_group_name_Hall '-P 1'
_symmetry_space_group_name_H-M 'P -1'
_atom_sites_solution_hydrogens geom
_atom_sites_solution_primary direct
_atom_sites_solution_secondary difmap
_audit_creation_date 2011-10-17
_audit_creation_method
;
Olex2 1.1
(compiled 2011.09.07 svn.r1971, GUI svn.r3853)
;
_cell_angle_alpha 77.82(4)
_cell_angle_beta 82.86(4)
_cell_angle_gamma 66.76(3)
_cell_formula_units_Z 2
_cell_length_a 13.612(4)
_cell_length_b 14.985(7)
_cell_length_c 20.236(12)
_cell_measurement_reflns_used 20
_cell_measurement_temperature 150(2)
_cell_measurement_theta_max 5.62
_cell_measurement_theta_min 4.41
_cell_volume 3703(3)
_computing_cell_refinement 'MSC/AFC Diffractometer Control'
_computing_data_collection 'MSC/AFC Diffractometer Control'
_computing_data_reduction 'teXsan (MSC, 1992-1997)'
_computing_molecular_graphics
;
O. V. Dolomanov, L. J. Bourhis, R. J. Gildea, J. A. K. Howard and H. Puschmann,
OLEX2: a complete structure solution, refinement and analysis program.
J. Appl. Cryst. (2009). 42, 339-341.
;
_computing_publication_material
;
O. V. Dolomanov, L. J. Bourhis, R. J. Gildea, J. A. K. Howard and H. Puschmann,
OLEX2: a complete structure solution, refinement and analysis program.
J. Appl. Cryst. (2009). 42, 339-341.
;
_computing_structure_refinement
;
XL, G.M. Sheldrick, Acta Cryst.
(2008). A64, 112-122
;
_computing_structure_solution
;
SIR92 (Altomare, et. al. 1993)
;
_diffrn_ambient_temperature 150(2)
_diffrn_measured_fraction_theta_full 0.860
_diffrn_measured_fraction_theta_max 0.860
_diffrn_measurement_device 'Rigaku AFC6S'
_diffrn_measurement_device_type 'four-circle diffractometer'
_diffrn_measurement_method \w--2\q
_diffrn_radiation_monochromator graphite
_diffrn_radiation_type MoK\a
_diffrn_radiation_wavelength 0.71069
_diffrn_reflns_av_R_equivalents 0.0000
_diffrn_reflns_av_unetI/netI 0.3845
_diffrn_reflns_limit_h_max 13
_diffrn_reflns_limit_h_min -14
_diffrn_reflns_limit_k_max 0
_diffrn_reflns_limit_k_min -16
_diffrn_reflns_limit_l_max 20
_diffrn_reflns_limit_l_min -21
_diffrn_reflns_number 8323
_diffrn_reflns_theta_full 22.50
_diffrn_reflns_theta_max 22.50
_diffrn_reflns_theta_min 1.50
_diffrn_source 'fine-focus sealed tube'
_diffrn_standards_interval_count 150
_diffrn_standards_number 3
_exptl_absorpt_coefficient_mu 1.646
_exptl_absorpt_correction_T_max 0.999
_exptl_absorpt_correction_T_min 0.921
_exptl_absorpt_correction_type psi-scan
_exptl_absorpt_process_details '(North,Phillips & Mathews, 1968)'
_exptl_crystal_colour orange
_exptl_crystal_density_diffrn 1.527
_exptl_crystal_density_method 'not measured'
_exptl_crystal_description block
_exptl_crystal_F_000 1692
_exptl_crystal_size_max 0.2
_exptl_crystal_size_mid 0.2
_exptl_crystal_size_min 0.2
_platon_squeeze_details
;
;
_refine_diff_density_max 2.392
_refine_diff_density_min -0.881
_refine_diff_density_rms 0.249
_refine_ls_extinction_method none
_refine_ls_goodness_of_fit_ref 0.896
_refine_ls_hydrogen_treatment mixed
_refine_ls_matrix_type full
_refine_ls_number_parameters 579
_refine_ls_number_reflns 8323
_refine_ls_number_restraints 68
_refine_ls_restrained_S_all 0.896
_refine_ls_R_factor_all 0.2956
_refine_ls_R_factor_gt 0.1218
_refine_ls_shift/su_max 0.001
_refine_ls_shift/su_mean 0.000
_refine_ls_structure_factor_coef Fsqd
_refine_ls_weighting_details 'calc w=1/[\s^2^(Fo^2^)+(0.1903P)^2^+0.0000P] where P=(Fo^2^+2Fc^2^)/3'
_refine_ls_weighting_scheme calc
_refine_ls_wR_factor_gt 0.3014
_refine_ls_wR_factor_ref 0.3588
_reflns_number_gt 2233
_reflns_number_total 8323
_reflns_threshold_expression >2sigma(I)
_cod_data_source_file c1dt11614b.txt
_cod_data_source_block fe6-srnew
_cod_database_code 7017890

loop_
_space_group_symop_id
_space_group_symop_operation_xyz
1 'x, y, z'
2 '-x, -y, -z'

loop_
_atom_site_label
_atom_site_type_symbol
_atom_site_fract_x
_atom_site_fract_y
_atom_site_fract_z
_atom_site_U_iso_or_equiv
_atom_site_adp_type
_atom_site_occupancy
_atom_site_symmetry_multiplicity
_atom_site_calc_flag
_atom_site_refinement_flags
_atom_site_disorder_assembly
_atom_site_disorder_group
C1 C 0.144(2) 0.738(3) 0.5071(17) 0.080(10) Uiso 1 1 d D . .
C2 C 0.1923(15) 0.7090(13) 0.5690(11) 0.074(9) Uiso 0.50 1 d PD A 1
C2A C 0.1923(15) 0.7090(13) 0.5690(11) 0.074(9) Uiso 0.50 1 d PD A 2
C3 C 0.274(3) 0.624(3) 0.585(4) 0.093(5) Uiso 0.50 1 d PD A 1
H3A H 0.3020 0.5807 0.5544 0.112 Uiso 0.50 1 calc PR A 1
H3B H 0.3042 0.6076 0.6271 0.112 Uiso 0.50 1 calc PR A 1
C3A C 0.196(4) 0.766(4) 0.612(3) 0.079(5) Uiso 0.50 1 d PD A 2
H3AA H 0.1624 0.8343 0.6011 0.095 Uiso 0.50 1 calc PR A 2
H3AB H 0.2309 0.7368 0.6520 0.095 Uiso 0.50 1 calc PR A 2
C4 C -0.169(2) 0.957(2) 0.3921(15) 0.059(8) Uiso 1 1 d . . .
C5 C -0.2781(19) 1.002(2) 0.4208(12) 0.072(9) Uiso 0.50 1 d PD B 1
C5A C -0.2781(19) 1.002(2) 0.4208(12) 0.072(9) Uiso 0.50 1 d PD B 2
C6 C -0.360(5) 1.022(5) 0.382(3) 0.120(7) Uiso 0.50 1 d PD B 1
H6A H -0.3472 1.0075 0.3384 0.144 Uiso 0.50 1 calc PR B 1
H6B H -0.4305 1.0505 0.3985 0.144 Uiso 0.50 1 calc PR B 1
C6A C -0.291(5) 1.075(3) 0.455(3) 0.083(5) Uiso 0.50 1 d PD B 2
H6AA H -0.2333 1.0919 0.4582 0.100 Uiso 0.50 1 calc PR B 2
H6AB H -0.3573 1.1078 0.4747 0.100 Uiso 0.50 1 calc PR B 2
C7 C 0.009(2) 1.030(3) 0.2524(18) 0.078(10) Uiso 1 1 d D . .
C8 C 0.0121(15) 1.121(2) 0.2022(11) 0.086(10) Uiso 1 1 d D . .
C9 C 0.048(2) 1.184(2) 0.2187(17) 0.103(12) Uiso 1 1 d D . .
H9A H 0.0723 1.1739 0.2618 0.123 Uiso 1 1 calc R . .
H9B H 0.0493 1.2390 0.1870 0.123 Uiso 1 1 calc R . .
C10 C 0.296(3) 0.807(3) 0.3582(15) 0.071(10) Uiso 1 1 d D . .
C11 C 0.408(3) 0.8039(17) 0.3530(10) 0.154(17) Uiso 0.50 1 d PD C 1
C11A C 0.408(3) 0.8039(17) 0.3530(10) 0.154(17) Uiso 0.50 1 d PD C 2
C12 C 0.487(8) 0.715(5) 0.363(3) 0.216(12) Uiso 0.50 1 d PD C 1
H12A H 0.4714 0.6583 0.3721 0.259 Uiso 0.50 1 calc PR C 1
H12B H 0.5577 0.7097 0.3599 0.259 Uiso 0.50 1 calc PR C 1
C12A C 0.442(6) 0.872(4) 0.363(3) 0.101(6) Uiso 0.50 1 d PD C 2
H12C H 0.3941 0.9309 0.3743 0.122 Uiso 0.50 1 calc PR C 2
H12D H 0.5152 0.8597 0.3576 0.122 Uiso 0.50 1 calc PR C 2
C13 C -0.0417(16) 0.6592(18) 0.3705(14) 0.062(9) Uiso 1 1 d D . .
C14 C -0.1244(15) 0.6220(15) 0.4068(13) 0.082(10) Uiso 0.50 1 d PD D 1
C14A C -0.1244(15) 0.6220(15) 0.4068(13) 0.082(10) Uiso 0.50 1 d PD D 2
C15 C -0.092(3) 0.532(3) 0.443(3) 0.278(15) Uiso 0.50 1 d PD D 1
H15A H -0.0188 0.4931 0.4460 0.333 Uiso 0.50 1 calc PR D 1
H15B H -0.1414 0.5066 0.4666 0.333 Uiso 0.50 1 calc PR D 1
C15A C -0.2253(18) 0.665(3) 0.386(3) 0.082(5) Uiso 0.50 1 d PD D 2
H15C H -0.2429 0.7176 0.3499 0.099 Uiso 0.50 1 calc PR D 2
H15D H -0.2776 0.6430 0.4084 0.099 Uiso 0.50 1 calc PR D 2
C16 C -0.175(2) 0.8477(19) 0.1609(14) 0.050(8) Uiso 1 1 d . . .
C17 C -0.2880(17) 0.8670(18) 0.1493(11) 0.061(8) Uiso 0.50 1 d PD E 1
C17A C -0.2880(17) 0.8670(18) 0.1493(11) 0.061(8) Uiso 0.50 1 d PD E 2
C18 C -0.313(7) 0.819(6) 0.110(3) 0.132(8) Uiso 0.50 1 d PD E 1
H18A H -0.2598 0.7718 0.0888 0.159 Uiso 0.50 1 calc PR E 1
H18B H -0.3849 0.8331 0.1039 0.159 Uiso 0.50 1 calc PR E 1
C18A C -0.373(4) 0.883(4) 0.193(3) 0.072(5) Uiso 0.50 1 d PD E 2
H18C H -0.3661 0.8823 0.2382 0.086 Uiso 0.50 1 calc PR E 2
H18D H -0.4400 0.8939 0.1782 0.086 Uiso 0.50 1 calc PR E 2
C19 C 0.323(2) 0.461(2) 0.3671(16) 0.066(9) Uiso 1 1 d . . .
C20 C 0.418(2) 0.385(2) 0.4143(14) 0.108(12) Uiso 1 1 d D . .
C21 C 0.4482(16) 0.3970(16) 0.4717(10) 0.028(6) Uiso 1 1 d D . .
H21A H 0.4120 0.4555 0.4882 0.033 Uiso 1 1 calc R . .
H21B H 0.5052 0.3469 0.4948 0.033 Uiso 1 1 calc R . .
C22 C 0.184(3) 0.820(2) 0.0319(15) 0.062(8) Uiso 1 1 d . . .
C23 C 0.193(2) 0.904(2) -0.0025(15) 0.078(9) Uiso 1 1 d . . .
C24 C 0.131(2) 0.992(2) 0.0063(13) 0.070(9) Uiso 1 1 d . . .
H24A H 0.0738 1.0011 0.0383 0.084 Uiso 1 1 calc R . .
H24B H 0.1426 1.0466 -0.0193 0.084 Uiso 1 1 calc R . .
C25 C 0.445(3) 0.559(2) 0.1650(18) 0.067(9) Uiso 1 1 d . . .
C26 C 0.556(3) 0.550(2) 0.1739(12) 0.109(12) Uiso 0.50 1 d PD F 1
C26A C 0.556(3) 0.550(2) 0.1739(12) 0.109(12) Uiso 0.50 1 d PD F 2
C27 C 0.605(7) 0.484(5) 0.228(3) 0.165(10) Uiso 0.50 1 d PD F 1
H27A H 0.5690 0.4483 0.2573 0.198 Uiso 0.50 1 calc PR F 1
H27B H 0.6741 0.4742 0.2368 0.198 Uiso 0.50 1 calc PR F 1
C27A C 0.622(5) 0.570(5) 0.124(3) 0.089(6) Uiso 0.50 1 d PD F 2
H27C H 0.6002 0.5919 0.0795 0.106 Uiso 0.50 1 calc PR F 2
H27D H 0.6908 0.5620 0.1332 0.106 Uiso 0.50 1 calc PR F 2
C28 C 0.017(2) 0.552(2) 0.2339(13) 0.048(8) Uiso 1 1 d . . .
C29 C -0.056(2) 0.5100(15) 0.2563(15) 0.094(11) Uiso 0.50 1 d PD G 1
C29A C -0.056(2) 0.5100(15) 0.2563(15) 0.094(11) Uiso 0.50 1 d PD G 2
C30 C -0.155(3) 0.528(7) 0.241(5) 0.146(9) Uiso 0.50 1 d PD G 1
H30A H -0.1881 0.5811 0.2070 0.175 Uiso 0.50 1 calc PR G 1
H30B H -0.1904 0.4885 0.2636 0.175 Uiso 0.50 1 calc PR G 1
C30A C -0.069(5) 0.425(3) 0.282(3) 0.076(5) Uiso 0.50 1 d PD G 2
H30C H -0.0092 0.3670 0.2909 0.092 Uiso 0.50 1 calc PR G 2
H30D H -0.1372 0.4249 0.2922 0.092 Uiso 0.50 1 calc PR G 2
C31 C 0.084(2) 0.6291(19) 0.0054(12) 0.040(7) Uiso 1 1 d . . .
C32 C 0.0207(15) 0.621(2) -0.0416(13) 0.080(9) Uiso 0.50 1 d PD H 1
C32A C 0.0207(15) 0.621(2) -0.0416(13) 0.080(9) Uiso 0.50 1 d PD H 2
C33 C 0.050(7) 0.555(5) -0.082(3) 0.117(7) Uiso 0.50 1 d PD H 1
H33A H 0.1195 0.5078 -0.0813 0.140 Uiso 0.50 1 calc PR H 1
H33B H 0.0020 0.5569 -0.1114 0.140 Uiso 0.50 1 calc PR H 1
C33A C -0.082(3) 0.636(5) -0.043(4) 0.069(5) Uiso 0.50 1 d PD H 2
H33C H -0.1291 0.6565 -0.0066 0.083 Uiso 0.50 1 calc PR H 2
H33D H -0.1076 0.6262 -0.0804 0.083 Uiso 0.50 1 calc PR H 2
C34 C 0.328(2) 0.393(2) 0.1348(17) 0.054(8) Uiso 1 1 d . . .
C35 C 0.360(3) 0.286(2) 0.1276(11) 0.105(12) Uiso 0.50 1 d PD I 1
C35A C 0.360(3) 0.286(2) 0.1276(11) 0.105(12) Uiso 0.50 1 d PD I 2
C36 C 0.403(7) 0.231(6) 0.080(4) 0.129(8) Uiso 0.50 1 d PD I 1
H36A H 0.4222 0.2598 0.0373 0.155 Uiso 0.50 1 calc PR I 1
H36B H 0.4145 0.1645 0.0886 0.155 Uiso 0.50 1 calc PR I 1
C36A C 0.404(5) 0.206(4) 0.176(3) 0.120(7) Uiso 0.50 1 d PD I 2
H36C H 0.4169 0.2152 0.2181 0.144 Uiso 0.50 1 calc PR I 2
H36D H 0.4208 0.1430 0.1682 0.144 Uiso 0.50 1 calc PR I 2
Cl1 Cl 0.1445(13) 0.7822(12) 0.6283(8) 0.079(5) Uiso 0.50 1 d PD A 1
Cl1A Cl 0.2692(14) 0.5885(12) 0.5978(11) 0.093(5) Uiso 0.50 1 d PD A 2
Cl2 Cl -0.3024(14) 1.0478(12) 0.4927(8) 0.083(5) Uiso 0.50 1 d PD B 1
Cl2A Cl -0.3819(16) 0.9780(16) 0.4021(11) 0.120(7) Uiso 0.50 1 d PD B 2
Cl3 Cl -0.0319(9) 1.1389(9) 0.1226(6) 0.153(4) Uiso 1 1 d D . .
Cl4 Cl 0.4158(15) 0.9189(13) 0.3371(10) 0.101(6) Uiso 0.50 1 d PD C 1
Cl4A Cl 0.504(3) 0.695(2) 0.3347(16) 0.216(12) Uiso 0.50 1 d PD C 2
Cl5 Cl -0.2564(11) 0.6945(12) 0.4007(9) 0.082(5) Uiso 0.50 1 d PD D 1
Cl5A Cl -0.084(3) 0.503(2) 0.452(2) 0.278(15) Uiso 0.50 1 d PD D 2
Cl6 Cl -0.3924(12) 0.9342(11) 0.1940(8) 0.072(5) Uiso 0.50 1 d PD E 1
Cl6A Cl -0.306(2) 0.8406(17) 0.0752(10) 0.132(8) Uiso 0.50 1 d PD E 2
Cl7 Cl 0.5051(15) 0.2893(14) 0.3742(9) 0.262(8) Uiso 1 1 d D . .
Cl8 Cl 0.3119(9) 0.8966(9) -0.0572(6) 0.150(4) Uiso 1 1 d . . .
Cl9 Cl 0.6202(15) 0.6089(14) 0.1140(9) 0.089(6) Uiso 0.50 1 d PD F 1
Cl9A Cl 0.590(2) 0.5168(19) 0.2576(12) 0.165(10) Uiso 0.50 1 d PD F 2
Cl10 Cl -0.0136(12) 0.3891(11) 0.2946(9) 0.076(5) Uiso 0.50 1 d PD G 1
Cl11 Cl -0.1142(10) 0.6726(12) -0.0444(9) 0.069(5) Uiso 0.50 1 d PD H 1
Cl12 Cl 0.3313(17) 0.2050(15) 0.1922(10) 0.120(7) Uiso 0.50 1 d PD I 1
Cl13 Cl -0.1891(16) 0.5825(18) 0.2458(14) 0.146(9) Uiso 0.50 1 d PD G 2
Cl14 Cl 0.0938(17) 0.5542(16) -0.1029(11) 0.117(7) Uiso 0.50 1 d PD H 2
Cl15 Cl 0.401(2) 0.2497(18) 0.0514(10) 0.129(8) Uiso 0.50 1 d PD I 2
Fe1 Fe 0.0677(3) 0.9079(3) 0.38750(18) 0.0477(11) Uani 1 1 d . . .
Fe2 Fe -0.0433(3) 0.8466(3) 0.27748(18) 0.0454(11) Uani 1 1 d D . .
Fe3 Fe 0.1672(3) 0.6735(3) 0.36776(18) 0.0509(12) Uani 1 1 d D . .
Fe4 Fe 0.2869(3) 0.5925(3) 0.06319(18) 0.0512(12) Uani 1 1 d . . .
Fe5 Fe 0.0534(3) 0.7231(3) 0.13043(18) 0.0449(11) Uani 1 1 d D . .
Fe6 Fe 0.2469(3) 0.5339(3) 0.22929(18) 0.0534(12) Uani 1 1 d D . .
O1 O 0.0676(11) 0.8107(10) 0.3437(6) 0.033(4) Uani 1 1 d U A .
O2 O 0.1986(11) 0.6185(10) 0.1411(6) 0.034(4) Uani 1 1 d . A .
O3 O 0.0598(12) 0.7940(12) 0.2021(9) 0.058(5) Uani 1 1 d D A .
H3 H 0.110(14) 0.827(14) 0.190(7) 0.100 Uiso 1 1 d D . .
H4 H 0.259(3) 0.661(5) 0.267(3) 0.100 Uiso 1 1 d D . .
O4 O 0.1952(13) 0.6445(11) 0.2759(8) 0.056(5) Uani 1 1 d D A .
O5 O 0.0204(13) 0.6775(13) 0.0490(10) 0.071(6) Uani 1 1 d . A .
O6 O 0.3917(13) 0.5648(13) -0.0246(7) 0.062(5) Uani 1 1 d . F .
H6C H 0.4137 0.5033 -0.0280 0.094 Uiso 1 1 d R . .
H6D H 0.3579 0.6004 -0.0603 0.094 Uiso 1 1 d R . .
O7 O 0.1099(14) 0.5069(12) 0.2498(8) 0.057(5) Uani 1 1 d . A .
O8 O 0.3341(13) 0.4460(12) 0.0807(9) 0.066(6) Uani 1 1 d . F .
O9 O -0.0357(16) 0.9816(12) 0.2320(9) 0.081(6) Uani 1 1 d . A .
O10 O 0.1028(14) 0.8187(11) 0.0642(7) 0.050(5) Uani 1 1 d . A .
O11 O -0.1648(13) 0.9242(15) 0.3389(9) 0.078(6) Uani 1 1 d . A .
O12 O 0.2747(14) 0.5336(13) 0.3993(8) 0.066(6) Uani 1 1 d . A .
O13 O 0.1618(15) 0.6739(12) 0.4702(8) 0.069(6) Uani 1 1 d . A .
O14 O 0.3003(15) 0.4034(11) 0.1922(9) 0.076(6) Uani 1 1 d . A .
O15 O 0.3031(15) 0.4458(12) 0.3151(8) 0.071(6) Uani 1 1 d . A .
O16 O 0.1836(15) 0.5958(15) 0.0010(8) 0.077(6) Uani 1 1 d . F .
O17 O -0.0115(13) 0.6343(14) 0.1940(10) 0.066(6) Uani 1 1 d . A .
O18 O 0.3934(14) 0.5368(13) 0.2126(9) 0.068(6) Uani 1 1 d . A .
O19 O -0.1007(12) 0.8208(11) 0.1204(7) 0.040(4) Uani 1 1 d . A .
O20 O 0.0477(14) 0.6260(12) 0.3944(8) 0.062(5) Uani 1 1 d . A .
O21 O -0.0771(14) 0.7253(14) 0.3231(9) 0.070(6) Uani 1 1 d . A .
O22 O 0.2932(13) 0.7253(16) 0.3606(11) 0.089(7) Uani 1 1 d . A .
O23 O 0.4225(14) 0.5849(14) 0.1006(10) 0.080(6) Uani 1 1 d . F .
O24 O -0.1651(12) 0.8755(12) 0.2169(8) 0.053(5) Uani 1 1 d . A .
O25 O 0.0402(16) 1.0197(12) 0.3090(9) 0.071(6) Uani 1 1 d . A .
O26 O 0.0701(14) 1.0183(12) 0.4361(8) 0.065(5) Uani 1 1 d U A .
H26A H 0.0982 1.0556 0.4093 0.097 Uiso 1 1 d R . .
H26B H 0.0058 1.0540 0.4478 0.097 Uiso 1 1 d R . .
O27 O 0.1024(13) 0.8300(12) 0.4844(8) 0.053(5) Uani 1 1 d . A .
O28 O -0.0885(14) 0.9549(12) 0.4201(8) 0.059(5) Uani 1 1 d . A .
O29 O 0.2240(15) 0.8786(14) 0.3676(9) 0.068(6) Uani 1 1 d . A .
O30 O 0.2623(17) 0.7362(14) 0.0213(9) 0.087(7) Uani 1 1 d . F .

loop_
_atom_site_aniso_label
_atom_site_aniso_U_11
_atom_site_aniso_U_22
_atom_site_aniso_U_33
_atom_site_aniso_U_23
_atom_site_aniso_U_13
_atom_site_aniso_U_12
Fe1 0.066(3) 0.043(3) 0.039(2) -0.010(2) -0.002(2) -0.026(2)
Fe2 0.046(3) 0.044(3) 0.050(3) -0.015(2) -0.005(2) -0.016(2)
Fe3 0.059(3) 0.049(3) 0.038(2) -0.006(2) -0.014(2) -0.012(2)
Fe4 0.052(3) 0.050(3) 0.046(2) -0.014(2) 0.004(2) -0.012(2)
Fe5 0.047(3) 0.045(3) 0.047(3) -0.015(2) 0.0005(19) -0.019(2)
Fe6 0.067(3) 0.040(3) 0.041(2) -0.001(2) -0.005(2) -0.009(2)
O1 0.044(7) 0.032(7) 0.014(7) -0.001(6) -0.008(6) -0.004(6)
O2 0.041(10) 0.049(11) 0.017(9) -0.011(8) 0.011(7) -0.023(9)
O3 0.055(12) 0.044(12) 0.081(14) -0.027(10) -0.017(10) -0.012(9)
O4 0.071(13) 0.035(11) 0.050(11) -0.018(9) -0.008(9) -0.002(9)
O5 0.032(11) 0.084(15) 0.099(15) -0.041(13) 0.003(10) -0.014(10)
O6 0.077(14) 0.060(13) 0.036(11) 0.005(9) 0.005(10) -0.019(11)
O7 0.059(13) 0.044(12) 0.061(13) 0.008(10) 0.002(10) -0.021(10)
O8 0.075(14) 0.033(11) 0.064(13) -0.008(10) 0.012(11) 0.005(10)
O9 0.117(17) 0.029(11) 0.078(15) 0.000(11) -0.024(13) -0.007(12)
O10 0.074(13) 0.052(12) 0.032(10) -0.007(9) 0.015(9) -0.039(10)
O11 0.057(13) 0.128(18) 0.055(13) -0.057(13) 0.006(10) -0.024(12)
O12 0.083(14) 0.053(12) 0.053(12) -0.002(10) -0.046(10) -0.008(11)
O13 0.115(16) 0.044(12) 0.035(11) -0.010(10) -0.014(10) -0.011(11)
O14 0.116(17) 0.026(11) 0.060(14) -0.010(10) 0.014(12) -0.004(11)
O15 0.118(17) 0.049(12) 0.032(11) -0.007(9) -0.033(11) -0.008(11)
O16 0.077(15) 0.120(17) 0.029(11) -0.027(11) -0.020(10) -0.019(13)
O17 0.058(12) 0.063(14) 0.093(15) -0.036(13) 0.015(11) -0.032(11)
O18 0.066(14) 0.077(15) 0.057(13) -0.023(11) 0.003(11) -0.019(11)
O19 0.048(11) 0.044(11) 0.030(10) -0.004(8) -0.025(9) -0.013(9)
O20 0.079(14) 0.046(12) 0.058(12) 0.007(10) -0.014(10) -0.026(11)
O21 0.080(14) 0.074(14) 0.079(15) -0.015(12) 0.007(11) -0.055(12)
O22 0.038(12) 0.078(16) 0.14(2) 0.004(14) -0.042(12) -0.010(11)
O23 0.073(14) 0.089(16) 0.082(16) -0.015(13) 0.010(12) -0.041(12)
O24 0.059(12) 0.072(13) 0.040(11) -0.032(10) -0.008(9) -0.026(10)
O25 0.132(18) 0.058(13) 0.038(12) -0.022(10) -0.008(12) -0.044(12)
O26 0.081(12) 0.061(11) 0.074(12) -0.044(9) -0.001(9) -0.035(9)
O27 0.078(13) 0.044(12) 0.044(11) -0.006(9) -0.025(10) -0.025(10)
O28 0.067(13) 0.054(12) 0.046(11) -0.017(10) 0.009(10) -0.012(10)
O29 0.057(13) 0.077(15) 0.096(16) -0.045(12) 0.000(11) -0.039(12)
O30 0.119(17) 0.061(15) 0.063(14) 0.003(11) 0.037(12) -0.035(13)

loop_
_atom_type_symbol
_atom_type_description
_atom_type_scat_dispersion_real
_atom_type_scat_dispersion_imag
_atom_type_scat_source
C C 0.0033 0.0016 'International Tables Vol C Tables 4.2.6.8 and 6.1.1.4'
H H 0.0000 0.0000 'International Tables Vol C Tables 4.2.6.8 and 6.1.1.4'
Cl Cl 0.1484 0.1585 'International Tables Vol C Tables 4.2.6.8 and 6.1.1.4'
Fe Fe 0.3463 0.8444 'International Tables Vol C Tables 4.2.6.8 and 6.1.1.4'
O O 0.0106 0.0060 'International Tables Vol C Tables 4.2.6.8 and 6.1.1.4'

loop_
_geom_angle_atom_site_label_1
_geom_angle_atom_site_label_2
_geom_angle_atom_site_label_3
_geom_angle
O13 C1 C2 119(3)
O13 C1 O27 122(3)
O27 C1 C2 117(3)
C1 C2 Cl1 120(2)
C3 C2 C1 123(4)
C3 C2 Cl1 117(4)
C2 C3 H3A 120.0
C2 C3 H3B 120.0
H3A C3 H3B 120.0
H3AA C3A H3AB 120.0
O11 C4 C5 114(3)
O11 C4 O28 126(3)
O28 C4 C5 120(3)
C4 C5 Cl2 121.9(19)
C6 C5 C4 118(4)
C6 C5 Cl2 119(4)
C5 C6 H6A 120.0
C5 C6 H6B 120.0
H6A C6 H6B 120.0
H6AA C6A H6AB 120.0
O9 C7 C8 115(3)
O25 C7 C8 116(3)
O25 C7 O9 129(3)
C7 C8 Cl3 117(2)
C9 C8 C7 122(3)
C9 C8 Cl3 121(3)
C8 C9 H9A 120.0
C8 C9 H9B 120.0
H9A C9 H9B 120.0
O22 C10 C11 112(3)
O29 C10 C11 120(3)
O29 C10 O22 127(3)
C10 C11 Cl4 114(2)
C12 C11 C10 117(7)
C12 C11 Cl4 129(7)
C11 C12 H12A 120.0
C11 C12 H12B 120.0
H12A C12 H12B 120.0
H12C C12A H12D 120.0
O20 C13 C14 118(2)
O21 C13 C14 112.5(18)
O21 C13 O20 129(2)
C13 C14 Cl5 120.2(13)
C15 C14 C13 118.3(17)
C15 C14 Cl5 121.5(18)
C14 C15 H15A 120.0
C14 C15 H15B 120.0
H15A C15 H15B 120.0
H15C C15A H15D 120.0
O19 C16 C17 125(2)
O19 C16 O24 122(2)
O24 C16 C17 113(2)
C16 C17 Cl6 123.3(19)
C18 C17 C16 122(4)
C18 C17 Cl6 114(4)
C17 C18 H18A 120.0
C17 C18 H18B 120.0
H18A C18 H18B 120.0
H18C C18A H18D 120.0
O12 C19 C20 105(2)
O15 C19 C20 124(3)
O15 C19 O12 131(3)
C19 C20 Cl7 112(2)
C21 C20 C19 128(2)
C21 C20 Cl7 118(2)
C20 C21 H21A 120.0
C20 C21 H21B 120.0
H21A C21 H21B 120.0
O10 C22 C23 123(3)
O10 C22 O30 121(3)
O30 C22 C23 116(3)
C22 C23 Cl8 119(3)
C24 C23 C22 125(3)
C24 C23 Cl8 115(3)
C23 C24 H24A 120.0
C23 C24 H24B 120.0
H24A C24 H24B 120.0
O18 C25 C26 120(3)
O18 C25 O23 129(3)
O23 C25 C26 111(3)
C25 C26 Cl9 121(2)
C27 C26 C25 116(5)
C27 C26 Cl9 123(5)
C26 C27 H27A 120.0
C26 C27 H27B 120.0
H27A C27 H27B 120.0
H27C C27A H27D 120.0
O7 C28 C29 120(3)
O7 C28 O17 121(3)
O17 C28 C29 119(3)
C28 C29 Cl10 119(2)
C30 C29 C28 135(5)
C30 C29 Cl10 102(5)
C29 C30 H30A 120.0
C29 C30 H30B 120.0
H30A C30 H30B 120.0
H30C C30A H30D 120.0
O5 C31 C32 108(2)
O16 C31 C32 123(2)
O16 C31 O5 129(2)
C31 C32 Cl11 127.1(19)
C33 C32 C31 127(4)
C33 C32 Cl11 104(4)
C32 C33 H33A 120.0
C32 C33 H33B 120.0
H33A C33 H33B 120.0
H33C C33A H33D 120.0
O8 C34 C35 112(3)
O14 C34 C35 110(3)
O14 C34 O8 137(3)
C34 C35 Cl12 120(2)
C36 C35 C34 137(5)
C36 C35 Cl12 103(5)
C35 C36 H36A 120.0
C35 C36 H36B 120.0
H36A C36 H36B 120.0
H36C C36A H36D 120.0
O1 Fe1 O25 99.3(6)
O1 Fe1 O26 179.0(7)
O1 Fe1 O27 101.2(6)
O1 Fe1 O28 97.4(7)
O1 Fe1 O29 94.0(7)
O25 Fe1 O26 80.2(7)
O25 Fe1 O27 159.3(6)
O25 Fe1 O28 92.7(7)
O27 Fe1 O26 79.2(6)
O28 Fe1 O26 83.5(7)
O28 Fe1 O27 86.9(7)
O29 Fe1 O25 87.4(8)
O29 Fe1 O26 85.2(7)
O29 Fe1 O27 88.9(7)
O29 Fe1 O28 168.4(7)
O1 Fe2 O3 95.4(6)
O1 Fe2 O9 96.4(7)
O1 Fe2 O11 93.7(6)
O1 Fe2 O21 89.8(7)
O1 Fe2 O24 173.9(6)
O3 Fe2 O9 85.0(7)
O3 Fe2 O11 168.0(7)
O3 Fe2 O21 101.3(7)
O3 Fe2 O24 88.3(6)
O11 Fe2 O9 86.3(8)
O21 Fe2 O9 170.7(8)
O21 Fe2 O11 86.5(8)
O24 Fe2 O9 88.7(8)
O24 Fe2 O11 83.3(6)
O24 Fe2 O21 84.7(7)
O1 Fe3 O12 175.3(6)
O1 Fe3 O13 95.8(6)
O1 Fe3 O20 92.1(6)
O1 Fe3 O22 88.7(7)
O4 Fe3 O1 96.5(6)
O4 Fe3 O12 87.5(7)
O4 Fe3 O13 167.7(6)
O4 Fe3 O20 97.5(7)
O4 Fe3 O22 94.0(8)
O12 Fe3 O13 80.1(7)
O12 Fe3 O22 88.7(7)
O13 Fe3 O22 85.5(8)
O20 Fe3 O12 89.6(7)
O20 Fe3 O13 82.8(7)
O20 Fe3 O22 168.4(8)
O2 Fe4 O6 177.9(7)
O2 Fe4 O8 98.6(7)
O2 Fe4 O16 100.7(7)
O2 Fe4 O23 96.9(7)
O2 Fe4 O30 96.9(7)
O8 Fe4 O6 82.3(7)
O8 Fe4 O23 92.0(8)
O8 Fe4 O30 164.5(7)
O16 Fe4 O6 81.2(7)
O16 Fe4 O8 87.1(8)
O16 Fe4 O23 162.3(8)
O16 Fe4 O30 89.1(9)
O23 Fe4 O6 81.2(7)
O23 Fe4 O30 87.0(8)
O30 Fe4 O6 82.3(7)
O2 Fe5 O3 96.9(6)
O2 Fe5 O5 94.7(6)
O2 Fe5 O10 94.4(6)
O2 Fe5 O17 91.0(7)
O2 Fe5 O19 174.9(6)
O3 Fe5 O5 167.8(7)
O3 Fe5 O10 87.0(7)
O3 Fe5 O17 94.3(7)
O3 Fe5 O19 86.2(6)
O10 Fe5 O5 88.2(7)
O10 Fe5 O17 174.2(7)
O10 Fe5 O19 89.7(7)
O17 Fe5 O5 89.4(7)
O17 Fe5 O19 84.7(7)
O19 Fe5 O5 82.6(6)
O2 Fe6 O7 93.1(6)
O2 Fe6 O14 94.4(6)
O2 Fe6 O15 176.8(7)
O2 Fe6 O18 92.7(7)
O4 Fe6 O2 92.9(6)
O4 Fe6 O7 93.9(7)
O4 Fe6 O14 172.0(7)
O4 Fe6 O15 89.1(7)
O4 Fe6 O18 93.1(7)
O7 Fe6 O14 82.5(7)
O15 Fe6 O7 89.3(8)
O15 Fe6 O14 83.8(7)
O15 Fe6 O18 84.7(8)
O18 Fe6 O7 170.7(7)
O18 Fe6 O14 89.9(8)
Fe1 O1 Fe2 118.4(7)
Fe1 O1 Fe3 120.8(7)
Fe3 O1 Fe2 120.5(7)
Fe4 O2 Fe5 118.1(7)
Fe4 O2 Fe6 119.5(7)
Fe6 O2 Fe5 122.2(6)
Fe2 O3 H3 112(3)
Fe5 O3 Fe2 132.6(8)
Fe5 O3 H3 112(3)
Fe3 O4 H4 95(2)
Fe6 O4 Fe3 140.4(9)
Fe6 O4 H4 97(2)
C31 O5 Fe5 130.2(17)
Fe4 O6 H6C 110.3
Fe4 O6 H6D 109.5
H6C O6 H6D 108.7
C28 O7 Fe6 134.8(19)
C34 O8 Fe4 126.7(19)
C7 O9 Fe2 129(2)
C22 O10 Fe5 139(2)
C4 O11 Fe2 134.6(19)
C19 O12 Fe3 130.9(17)
C1 O13 Fe3 136(2)
C34 O14 Fe6 126.4(19)
C19 O15 Fe6 132.7(19)
C31 O16 Fe4 129.9(17)
C28 O17 Fe5 140.1(19)
C25 O18 Fe6 136(2)
C16 O19 Fe5 132.9(16)
C13 O20 Fe3 128.4(15)
C13 O21 Fe2 134.3(17)
C10 O22 Fe3 134(2)
C25 O23 Fe4 125(2)
C16 O24 Fe2 136.0(16)
C7 O25 Fe1 131(2)
Fe1 O26 H26A 110.4
Fe1 O26 H26B 109.7
H26A O26 H26B 108.8
C1 O27 Fe1 131.5(19)
C4 O28 Fe1 128.6(17)
C10 O29 Fe1 132(2)
C22 O30 Fe4 130.7(19)

loop_
_geom_bond_atom_site_label_1
_geom_bond_atom_site_label_2
_geom_bond_distance
C1 C2 1.39(3)
C1 O13 1.26(3)
C1 O27 1.28(3)
C2 C3 1.33(2)
C2 Cl1 1.692(18)
C3 H3A 0.9300
C3 H3B 0.9300
C3A H3AA 0.9300
C3A H3AB 0.9300
C4 C5 1.47(3)
C4 O11 1.26(3)
C4 O28 1.28(3)
C5 C6 1.35(2)
C5 Cl2 1.684(18)
C6 H6A 0.9300
C6 H6B 0.9300
C6A H6AA 0.9300
C6A H6AB 0.9300
C7 C8 1.53(4)
C7 O9 1.27(3)
C7 O25 1.23(3)
C8 C9 1.345(18)
C8 Cl3 1.720(17)
C9 H9A 0.9300
C9 H9B 0.9300
C10 C11 1.50(4)
C10 O22 1.23(3)
C10 O29 1.16(3)
C11 C12 1.34(2)
C11 Cl4 1.731(19)
C12 H12A 0.9300
C12 H12B 0.9300
C12A H12C 0.9300
C12A H12D 0.9300
C13 C14 1.49(2)
C13 O20 1.24(2)
C13 O21 1.21(3)
C14 C15 1.330(17)
C14 Cl5 1.697(16)
C15 H15A 0.9300
C15 H15B 0.9300
C15A H15C 0.9300
C15A H15D 0.9300
C16 C17 1.48(3)
C16 O19 1.22(3)
C16 O24 1.33(3)
C17 C18 1.33(2)
C17 Cl6 1.670(17)
C18 H18A 0.9300
C18 H18B 0.9300
C18A H18C 0.9300
C18A H18D 0.9300
C19 C20 1.60(4)
C19 O12 1.29(3)
C19 O15 1.20(3)
C20 C21 1.352(18)
C20 Cl7 1.735(18)
C21 H21A 0.9300
C21 H21B 0.9300
C22 C23 1.35(4)
C22 O10 1.21(3)
C22 O30 1.33(3)
C23 C24 1.30(3)
C23 Cl8 1.82(3)
C24 H24A 0.9300
C24 H24B 0.9300
C25 C26 1.49(4)
C25 O18 1.19(3)
C25 O23 1.32(3)
C26 C27 1.36(2)
C26 Cl9 1.712(19)
C27 H27A 0.9300
C27 H27B 0.9300
C27A H27C 0.9300
C27A H27D 0.9300
C28 C29 1.36(3)
C28 O7 1.22(3)
C28 O17 1.27(3)
C29 C30 1.32(2)
C29 Cl10 1.706(18)
C30 H30A 0.9300
C30 H30B 0.9300
C30A H30C 0.9300
C30A H30D 0.9300
C31 C32 1.41(3)
C31 O5 1.28(3)
C31 O16 1.25(3)
C32 C33 1.32(2)
C32 Cl11 1.691(18)
C33 H33A 0.9300
C33 H33B 0.9300
C33A H33C 0.9300
C33A H33D 0.9300
C34 C35 1.53(4)
C34 O8 1.22(3)
C34 O14 1.20(3)
C35 C36 1.33(2)
C35 Cl12 1.703(18)
C36 H36A 0.9300
C36 H36B 0.9300
C36A H36C 0.9300
C36A H36D 0.9300
Fe1 O1 1.858(14)
Fe1 O25 2.001(18)
Fe1 O26 2.108(14)
Fe1 O27 2.064(16)
Fe1 O28 2.030(17)
Fe1 O29 2.001(18)
Fe2 O1 1.980(13)
Fe2 O3 2.005(16)
Fe2 O9 2.075(19)
Fe2 O11 2.053(17)
Fe2 O21 2.052(18)
Fe2 O24 2.039(15)
Fe3 O1 1.960(14)
Fe3 O4 1.956(15)
Fe3 O12 2.048(17)
Fe3 O13 2.067(16)
Fe3 O20 1.995(18)
Fe3 O22 2.12(2)
Fe4 O2 1.871(13)
Fe4 O6 2.139(15)
Fe4 O8 1.994(17)
Fe4 O16 1.981(17)
Fe4 O23 2.035(19)
Fe4 O30 2.049(18)
Fe5 O2 1.981(14)
Fe5 O3 1.999(16)
Fe5 O5 2.069(18)
Fe5 O10 2.007(16)
Fe5 O17 2.031(19)
Fe5 O19 2.036(15)
Fe6 O2 1.975(14)
Fe6 O4 1.924(15)
Fe6 O7 2.036(17)
Fe6 O14 2.070(17)
Fe6 O15 1.977(16)
Fe6 O18 2.00(2)
O3 H3 0.9800(13)
O4 H4 0.9800(12)
O6 H6C 0.8638
O6 H6D 0.8628
O26 H26A 0.8617
O26 H26B 0.8607

loop_
_geom_torsion_atom_site_label_1
_geom_torsion_atom_site_label_2
_geom_torsion_atom_site_label_3
_geom_torsion_atom_site_label_4
_geom_torsion
C2 C1 O13 Fe3 -150.8(18)
C2 C1 O27 Fe1 157.2(15)
C5 C4 O11 Fe2 -175.1(19)
C5 C4 O28 Fe1 -174.7(18)
C8 C7 O9 Fe2 172.4(13)
C8 C7 O25 Fe1 -171.9(13)
C11 C10 O22 Fe3 -179.8(15)
C11 C10 O29 Fe1 -172.2(14)
C14 C13 O20 Fe3 -169.5(15)
C14 C13 O21 Fe2 148.8(17)
C17 C16 O19 Fe5 -141(2)
C17 C16 O24 Fe2 162.3(17)
C20 C19 O12 Fe3 165.0(18)
C20 C19 O15 Fe6 -147(2)
C23 C22 O10 Fe5 -170(2)
C23 C22 O30 Fe4 177(2)
C26 C25 O18 Fe6 -180(2)
C26 C25 O23 Fe4 173.0(19)
C29 C28 O7 Fe6 179(2)
C29 C28 O17 Fe5 -166(2)
C32 C31 O5 Fe5 -177.2(18)
C32 C31 O16 Fe4 -176(2)
C35 C34 O8 Fe4 173.2(18)
C35 C34 O14 Fe6 -178.8(18)
O1 Fe1 O25 C7 14(3)
O1 Fe1 O27 C1 19(2)
O1 Fe1 O28 C4 -31(2)
O1 Fe1 O29 C10 -27(3)
O1 Fe2 O3 Fe5 142.1(12)
O1 Fe2 O9 C7 -14(3)
O1 Fe2 O11 C4 13(3)
O1 Fe2 O21 C13 -1(3)
O1 Fe2 O24 C16 -110(6)
O1 Fe3 O4 Fe6 -159.4(14)
O1 Fe3 O12 C19 -159(8)
O1 Fe3 O13 C1 -27(3)
O1 Fe3 O20 C13 32(2)
O1 Fe3 O22 C10 15(3)
O2 Fe4 O8 C34 -17(2)
O2 Fe4 O16 C31 16(2)
O2 Fe4 O23 C25 27(2)
O2 Fe4 O30 C22 -21(3)
O2 Fe5 O3 Fe2 -133.7(11)
O2 Fe5 O5 C31 -25(2)
O2 Fe5 O10 C22 9(3)
O2 Fe5 O17 C28 8(3)
O2 Fe5 O19 C16 78(7)
O2 Fe6 O4 Fe3 167.6(14)
O2 Fe6 O7 C28 -28(2)
O2 Fe6 O14 C34 25(2)
O2 Fe6 O15 C19 111(12)
O2 Fe6 O18 C25 -15(3)
O3 Fe2 O1 Fe1 127.5(8)
O3 Fe2 O1 Fe3 -57.4(9)
O3 Fe2 O9 C7 -108(3)
O3 Fe2 O11 C4 -126(3)
O3 Fe2 O21 C13 95(3)
O3 Fe2 O24 C16 17(2)
O3 Fe5 O2 Fe4 -131.4(8)
O3 Fe5 O2 Fe6 54.4(10)
O3 Fe5 O5 C31 136(3)
O3 Fe5 O10 C22 105(3)
O3 Fe5 O17 C28 -89(3)
O3 Fe5 O19 C16 -50(2)
O4 Fe3 O1 Fe1 -142.5(9)
O4 Fe3 O1 Fe2 42.5(9)
O4 Fe3 O12 C19 -8(2)
O4 Fe3 O13 C1 149(3)
O4 Fe3 O20 C13 -65(2)
O4 Fe3 O22 C10 111(3)
O4 Fe6 O2 Fe4 138.5(9)
O4 Fe6 O2 Fe5 -47.4(9)
O4 Fe6 O7 C28 65(2)
O4 Fe6 O14 C34 -180(100)
O4 Fe6 O15 C19 -18(3)
O4 Fe6 O18 C25 -108(3)
O5 C31 C32 C33 -159(5)
O5 C31 C32 Cl11 4(4)
O5 C31 O16 Fe4 6(4)
O5 Fe5 O2 Fe4 44.6(9)
O5 Fe5 O2 Fe6 -129.5(9)
O5 Fe5 O3 Fe2 65(4)
O5 Fe5 O10 C22 -86(3)
O5 Fe5 O17 C28 103(3)
O5 Fe5 O19 C16 135(2)
O6 Fe4 O2 Fe5 114(19)
O6 Fe4 O2 Fe6 -72(19)
O6 Fe4 O8 C34 161(2)
O6 Fe4 O16 C31 -164(2)
O6 Fe4 O23 C25 -154(2)
O6 Fe4 O30 C22 161(3)
O7 C28 C29 C30 -167(6)
O7 C28 C29 Cl10 -10(4)
O7 C28 O17 Fe5 11(4)
O7 Fe6 O2 Fe4 -127.5(9)
O7 Fe6 O2 Fe5 46.6(9)
O7 Fe6 O4 Fe3 74.4(15)
O7 Fe6 O14 C34 117(2)
O7 Fe6 O15 C19 -112(3)
O7 Fe6 O18 C25 113(5)
O8 C34 C35 C36 9(9)
O8 C34 C35 Cl12 -166(2)
O8 C34 O14 Fe6 -2(5)
O8 Fe4 O2 Fe5 -131.5(9)
O8 Fe4 O2 Fe6 42.8(10)
O8 Fe4 O16 C31 114(2)
O8 Fe4 O23 C25 -72(2)
O8 Fe4 O30 C22 155(3)
O9 C7 C8 C9 174(3)
O9 C7 C8 Cl3 -6(3)
O9 C7 O25 Fe1 16(5)
O9 Fe2 O1 Fe1 42.0(9)
O9 Fe2 O1 Fe3 -142.9(9)
O9 Fe2 O3 Fe5 -121.8(13)
O9 Fe2 O11 C4 -83(3)
O9 Fe2 O21 C13 -133(4)
O9 Fe2 O24 C16 102(2)
O10 C22 C23 C24 16(5)
O10 C22 C23 Cl8 -173(2)
O10 C22 O30 Fe4 -11(4)
O10 Fe5 O2 Fe4 -43.9(9)
O10 Fe5 O2 Fe6 141.9(8)
O10 Fe5 O3 Fe2 132.2(12)
O10 Fe5 O5 C31 69(2)
O10 Fe5 O17 C28 169(6)
O10 Fe5 O19 C16 -137(2)
O11 C4 C5 C6 -13(5)
O11 C4 C5 Cl2 179(2)
O11 C4 O28 Fe1 3(4)
O11 Fe2 O1 Fe1 -44.7(9)
O11 Fe2 O1 Fe3 130.4(9)
O11 Fe2 O3 Fe5 -78(4)
O11 Fe2 O9 C7 80(3)
O11 Fe2 O21 C13 -95(3)
O11 Fe2 O24 C16 -172(2)
O12 C19 C20 C21 -6(4)
O12 C19 C20 Cl7 -171(2)
O12 C19 O15 Fe6 37(5)
O12 Fe3 O1 Fe1 8(9)
O12 Fe3 O1 Fe2 -167(9)
O12 Fe3 O4 Fe6 22.8(15)
O12 Fe3 O13 C1 150(3)
O12 Fe3 O20 C13 -152(2)
O12 Fe3 O22 C10 -162(3)
O13 C1 C2 C3 16(3)
O13 C1 C2 Cl1 -163(2)
O13 C1 O27 Fe1 -8(4)
O13 Fe3 O1 Fe1 36.7(10)
O13 Fe3 O1 Fe2 -138.3(9)
O13 Fe3 O4 Fe6 24(5)
O13 Fe3 O12 C19 172(3)
O13 Fe3 O20 C13 128(2)
O13 Fe3 O22 C10 -81(3)
O14 C34 C35 C36 -173(8)
O14 C34 C35 Cl12 11(4)
O14 C34 O8 Fe4 -3(5)
O14 Fe6 O2 Fe4 -44.8(10)
O14 Fe6 O2 Fe5 129.3(9)
O14 Fe6 O4 Fe3 12(7)
O14 Fe6 O7 C28 -122(2)
O14 Fe6 O15 C19 165(3)
O14 Fe6 O18 C25 79(3)
O15 C19 C20 C21 177(3)
O15 C19 C20 Cl7 12(4)
O15 C19 O12 Fe3 -18(5)
O15 Fe6 O2 Fe4 9(13)
O15 Fe6 O2 Fe5 -177(100)
O15 Fe6 O4 Fe3 -14.9(15)
O15 Fe6 O7 C28 154(2)
O15 Fe6 O14 C34 -153(2)
O15 Fe6 O18 C25 163(3)
O16 C31 C32 C33 23(6)
O16 C31 C32 Cl11 -174(2)
O16 C31 O5 Fe5 1(4)
O16 Fe4 O2 Fe5 -42.9(10)
O16 Fe4 O2 Fe6 131.5(9)
O16 Fe4 O8 C34 -118(2)
O16 Fe4 O23 C25 -158(3)
O16 Fe4 O30 C22 80(3)
O17 C28 C29 C30 10(8)
O17 C28 C29 Cl10 166(2)
O17 C28 O7 Fe6 2(4)
O17 Fe5 O2 Fe4 134.1(9)
O17 Fe5 O2 Fe6 -40.1(9)
O17 Fe5 O3 Fe2 -42.1(13)
O17 Fe5 O5 C31 -116(2)
O17 Fe5 O10 C22 -151(6)
O17 Fe5 O19 C16 45(2)
O18 C25 C26 C27 23(6)
O18 C25 C26 Cl9 -163(3)
O18 C25 O23 Fe4 0(5)
O18 Fe6 O2 Fe4 45.3(9)
O18 Fe6 O2 Fe5 -140.6(9)
O18 Fe6 O4 Fe3 -99.5(15)
O18 Fe6 O7 C28 -156(4)
O18 Fe6 O14 C34 -68(2)
O18 Fe6 O15 C19 75(3)
O19 C16 C17 C18 30(6)
O19 C16 C17 Cl6 -161(2)
O19 C16 O24 Fe2 -26(4)
O19 Fe5 O2 Fe4 101(6)
O19 Fe5 O2 Fe6 -73(7)
O19 Fe5 O3 Fe2 42.3(12)
O19 Fe5 O5 C31 159(2)
O19 Fe5 O10 C22 -169(3)
O19 Fe5 O17 C28 -174(3)
O20 C13 C14 C15 -28(3)
O20 C13 C14 Cl5 152(2)
O20 C13 O21 Fe2 -25(5)
O20 Fe3 O1 Fe1 119.7(9)
O20 Fe3 O1 Fe2 -55.3(9)
O20 Fe3 O4 Fe6 -66.4(15)
O20 Fe3 O12 C19 90(2)
O20 Fe3 O13 C1 -119(3)
O20 Fe3 O22 C10 -80(5)
O21 C13 C14 C15 158(4)
O21 C13 C14 Cl5 -22(3)
O21 C13 O20 Fe3 4(5)
O21 Fe2 O1 Fe1 -131.2(9)
O21 Fe2 O1 Fe3 43.9(9)
O21 Fe2 O3 Fe5 51.3(13)
O21 Fe2 O9 C7 119(5)
O21 Fe2 O11 C4 103(3)
O21 Fe2 O24 C16 -85(2)
O22 C10 C11 C12 -10(3)
O22 C10 C11 Cl4 171(2)
O22 C10 O29 Fe1 -3(5)
O22 Fe3 O1 Fe1 -48.7(10)
O22 Fe3 O1 Fe2 136.3(9)
O22 Fe3 O4 Fe6 111.4(15)
O22 Fe3 O12 C19 -102(2)
O22 Fe3 O13 C1 61(3)
O22 Fe3 O20 C13 126(4)
O23 C25 C26 C27 -151(5)
O23 C25 C26 Cl9 23(4)
O23 C25 O18 Fe6 -7(5)
O23 Fe4 O2 Fe5 135.4(9)
O23 Fe4 O2 Fe6 -50.3(9)
O23 Fe4 O8 C34 80(2)
O23 Fe4 O16 C31 -159(2)
O23 Fe4 O30 C22 -118(3)
O24 C16 C17 C18 -159(5)
O24 C16 C17 Cl6 10(3)
O24 C16 O19 Fe5 49(4)
O24 Fe2 O1 Fe1 -106(6)
O24 Fe2 O1 Fe3 70(6)
O24 Fe2 O3 Fe5 -33.0(12)
O24 Fe2 O9 C7 163(3)
O24 Fe2 O11 C4 -172(3)
O24 Fe2 O21 C13 -178(3)
O25 C7 C8 C9 1(3)
O25 C7 C8 Cl3 -180(2)
O25 C7 O9 Fe2 -15(5)
O25 Fe1 O1 Fe2 -42.6(9)
O25 Fe1 O1 Fe3 142.3(9)
O25 Fe1 O27 C1 -154(3)
O25 Fe1 O28 C4 69(2)
O25 Fe1 O29 C10 -126(3)
O26 Fe1 O1 Fe2 -104(40)
O26 Fe1 O1 Fe3 81(41)
O26 Fe1 O25 C7 -166(3)
O26 Fe1 O27 C1 -160(2)
O26 Fe1 O28 C4 148(2)
O26 Fe1 O29 C10 153(3)
O27 C1 C2 C3 -150(3)
O27 C1 C2 Cl1 31(3)
O27 C1 O13 Fe3 15(5)
O27 Fe1 O1 Fe2 139.7(8)
O27 Fe1 O1 Fe3 -35.4(9)
O27 Fe1 O25 C7 -172(2)
O27 Fe1 O28 C4 -132(2)
O27 Fe1 O29 C10 74(3)
O28 C4 C5 C6 165(4)
O28 C4 C5 Cl2 -3(4)
O28 C4 O11 Fe2 7(5)
O28 Fe1 O1 Fe2 51.4(9)
O28 Fe1 O1 Fe3 -123.7(9)
O28 Fe1 O25 C7 -84(3)
O28 Fe1 O27 C1 116(2)
O28 Fe1 O29 C10 143(4)
O29 C10 C11 C12 160(4)
O29 C10 C11 Cl4 -18(3)
O29 C10 O22 Fe3 10(6)
O29 Fe1 O1 Fe2 -130.6(9)
O29 Fe1 O1 Fe3 54.3(9)
O29 Fe1 O25 C7 108(3)
O29 Fe1 O27 C1 -75(2)
O29 Fe1 O28 C4 159(4)
O30 C22 C23 C24 -173(3)
O30 C22 C23 Cl8 -2(4)
O30 C22 O10 Fe5 18(5)
O30 Fe4 O2 Fe5 47.5(10)
O30 Fe4 O2 Fe6 -138.1(9)
O30 Fe4 O8 C34 166(3)
O30 Fe4 O16 C31 -81(2)
O30 Fe4 O23 C25 124(2)

loop_
_platon_squeeze_void_nr
_platon_squeeze_void_average_x
_platon_squeeze_void_average_y
_platon_squeeze_void_average_z
_platon_squeeze_void_volume
_platon_squeeze_void_count_electrons
_platon_squeeze_void_content
1 0.788 0.589 0.218 114 71 ' '
2 0.231 0.203 0.321 104 64 ' '
3 1.000 1.000 0.500 181 122 ' '
4 0.769 0.797 0.678 104 63 ' '
5 0.212 0.411 0.781 114 71 ' '
